data_4308191
loop_
_publ_author_name
'Chengfu Pi'
'Ruiting Liu'
'Pengzhi Zheng'
'Zhenxia Chen'
'Xigeng Zhou'

_publ_section_title
;
Selective Reaction Based on the Linked Diamido Ligands of Dinuclear
Lanthanide Complexes
;
_journal_name_full 'Inorganic Chemistry'
_journal_page_first 5252
_journal_page_last 5259
_journal_paper_doi 10.1021/ic070203p
_journal_volume 46
_journal_year 2007
_chemical_formula_sum 'C55 H77 N7 O Yb2'
_chemical_formula_weight 1198.32
_chemical_name_systematic
; 
 ? 
;
_space_group_IT_number 60
_symmetry_cell_setting orthorhombic
_symmetry_space_group_name_Hall '-P 2n 2ab'
_symmetry_space_group_name_H-M 'P b c n'
_atom_sites_solution_hydrogens geom
_atom_sites_solution_primary direct
_atom_sites_solution_secondary difmap
_audit_creation_method SHELXL-97
_cell_angle_alpha 90.00
_cell_angle_beta 90.00
_cell_angle_gamma 90.00
_cell_formula_units_Z 8
_cell_length_a 39.077(10)
_cell_length_b 9.963(3)
_cell_length_c 27.155(7)
_cell_measurement_reflns_used 1009
_cell_measurement_temperature 293(2)
_cell_measurement_theta_max 20.621
_cell_measurement_theta_min 2.568
_cell_volume 10572(5)
_computing_cell_refinement 'Bruker SMART'
_computing_data_collection 'Bruker SMART'
_computing_data_reduction 'Bruker SHELXTL'
_computing_molecular_graphics 'Bruker SHELXTL'
_computing_publication_material 'Bruker SHELXTL'
_computing_structure_refinement 'SHELXL-97 (Sheldrick, 1997)'
_computing_structure_solution 'SHELXS-97 (Sheldrick, 1990)'
_diffrn_ambient_temperature 293(2)
_diffrn_measured_fraction_theta_full 0.998
_diffrn_measured_fraction_theta_max 0.998
_diffrn_measurement_device_type 'CCD area detector'
_diffrn_measurement_method 'phi and omega scans'
_diffrn_radiation_monochromator graphite
_diffrn_radiation_source 'fine-focus sealed tube'
_diffrn_radiation_type MoK\a
_diffrn_radiation_wavelength 0.71073
_diffrn_reflns_av_R_equivalents 0.0977
_diffrn_reflns_av_sigmaI/netI 0.1035
_diffrn_reflns_limit_h_max 39
_diffrn_reflns_limit_h_min -48
_diffrn_reflns_limit_k_max 12
_diffrn_reflns_limit_k_min -12
_diffrn_reflns_limit_l_max 32
_diffrn_reflns_limit_l_min -33
_diffrn_reflns_number 46434
_diffrn_reflns_theta_full 26.01
_diffrn_reflns_theta_max 26.01
_diffrn_reflns_theta_min 1.04
_diffrn_standards_decay_% 9.28
_exptl_absorpt_coefficient_mu 3.560
_exptl_absorpt_correction_T_max 0.6172
_exptl_absorpt_correction_T_min 0.4697
_exptl_absorpt_correction_type multi-scan
_exptl_absorpt_process_details sadabs
_exptl_crystal_density_diffrn 1.506
_exptl_crystal_density_method 'not measured'
_exptl_crystal_F_000 4832
_exptl_crystal_size_max 0.25
_exptl_crystal_size_mid 0.20
_exptl_crystal_size_min 0.15
_refine_diff_density_max 1.379
_refine_diff_density_min -1.340
_refine_diff_density_rms 0.156
_refine_ls_extinction_method none
_refine_ls_goodness_of_fit_ref 1.034
_refine_ls_hydrogen_treatment constr
_refine_ls_matrix_type full
_refine_ls_number_parameters 622
_refine_ls_number_reflns 10395
_refine_ls_number_restraints 0
_refine_ls_restrained_S_all 1.034
_refine_ls_R_factor_all 0.1377
_refine_ls_R_factor_gt 0.0620
_refine_ls_shift/su_max 0.009
_refine_ls_shift/su_mean 0.001
_refine_ls_structure_factor_coef Fsqd
_refine_ls_weighting_details 'calc w=1/[\s^2^(Fo^2^)+(0.0417P)^2^+0.0000P] where P=(Fo^2^+2Fc^2^)/3'
_refine_ls_weighting_scheme calc
_refine_ls_wR_factor_gt 0.1086
_refine_ls_wR_factor_ref 0.1248
_reflns_number_gt 5262
_reflns_number_total 10395
_reflns_threshold_expression >2sigma(I)
_cod_data_source_file ic070203p-file002_2.cif
_cod_data_source_block f60526b
_cod_depositor_comments
;
The following automatic conversions were performed:
'_symmetry_cell_setting' value 'Orthorhombic' changed to 'orthorhombic'
according to '/home/saulius/struct/CIF-dictionaries/cif_core.dic'
dictionary named 'cif_core.dic' version 2.4.1 from 2010-06-29.

Automatic conversion script
Id: cif_fix_enum 1527 2010-12-29 10:47:43Z saulius 
;
_cod_database_code 4308191

loop_
_symmetry_equiv_pos_as_xyz
'x, y, z'
'-x+1/2, -y+1/2, z+1/2'
'-x, y, -z+1/2'
'x+1/2, -y+1/2, -z'
'-x, -y, -z'
'x-1/2, y-1/2, -z-1/2'
'x, -y, z-1/2'
'-x-1/2, y-1/2, z'

loop_
_atom_site_label
_atom_site_type_symbol
_atom_site_fract_x
_atom_site_fract_y
_atom_site_fract_z
_atom_site_U_iso_or_equiv
_atom_site_adp_type
_atom_site_occupancy
_atom_site_symmetry_multiplicity
_atom_site_calc_flag
_atom_site_refinement_flags
_atom_site_disorder_assembly
_atom_site_disorder_group
Yb1 Yb 0.154459(10) 0.07084(4) 0.999445(17) 0.04827(13) Uani 1 1 d . . .
Yb2 Yb 0.101676(12) -0.00803(5) 0.781640(15) 0.06249(16) Uani 1 1 d . . .
N1 N 0.12594(16) 0.2747(7) 0.9795(2) 0.0347(17) Uani 1 1 d . . .
N2 N 0.13268(19) 0.4309(8) 1.0419(3) 0.050(2) Uani 1 1 d . . .
N3 N 0.0825(2) 0.5279(10) 1.0751(3) 0.086(3) Uani 1 1 d . . .
H3 H 0.0727 0.5243 1.0468 0.103 Uiso 1 1 calc R . .
N4 N 0.1335(2) 0.5388(8) 1.1164(3) 0.069(3) Uani 1 1 d . A .
H4 H 0.1232 0.5904 1.1370 0.083 Uiso 1 1 calc R . .
N5 N 0.12578(16) 0.1120(7) 0.9230(2) 0.0321(17) Uani 1 1 d . . .
N6 N 0.13749(19) 0.0880(7) 0.8355(2) 0.0437(19) Uani 1 1 d . . .
N7 N 0.08928(18) -0.0017(8) 0.8632(2) 0.0445(18) Uani 1 1 d . . .
C1 C 0.0950(3) 0.024(2) 1.0437(4) 0.096(5) Uani 1 1 d . . .
H1A H 0.0727 0.0374 1.0280 0.115 Uiso 1 1 calc R . .
C2 C 0.1114(5) -0.0930(15) 1.0447(6) 0.108(6) Uani 1 1 d . . .
H2A H 0.1027 -0.1771 1.0309 0.129 Uiso 1 1 calc R . .
C3 C 0.1391(5) -0.083(2) 1.0748(6) 0.120(7) Uani 1 1 d . . .
H3A H 0.1528 -0.1572 1.0879 0.144 Uiso 1 1 calc R . .
C4 C 0.1381(4) 0.0546(19) 1.0933(4) 0.090(4) Uani 1 1 d . . .
H4A H 0.1514 0.0904 1.1209 0.108 Uiso 1 1 calc R . .
C5 C 0.1099(4) 0.1130(15) 1.0721(5) 0.090(4) Uani 1 1 d . . .
H5A H 0.1002 0.2003 1.0812 0.108 Uiso 1 1 calc R . .
C6 C 0.2058(3) 0.2194(14) 0.9680(5) 0.078(3) Uani 1 1 d . . .
H6A H 0.2047 0.2835 0.9407 0.093 Uiso 1 1 calc R . .
C7 C 0.2174(3) 0.0908(15) 0.9645(5) 0.076(4) Uani 1 1 d . . .
H7A H 0.2256 0.0483 0.9342 0.092 Uiso 1 1 calc R . .
C8 C 0.2206(3) 0.0373(13) 1.0115(5) 0.092(4) Uani 1 1 d . . .
H8A H 0.2322 -0.0465 1.0204 0.111 Uiso 1 1 calc R . .
C9 C 0.2112(3) 0.1439(17) 1.0445(5) 0.097(5) Uani 1 1 d . . .
H9A H 0.2149 0.1445 1.0802 0.116 Uiso 1 1 calc R . .
C10 C 0.2011(3) 0.2510(13) 1.0167(4) 0.071(4) Uani 1 1 d . . .
H10A H 0.1967 0.3414 1.0295 0.086 Uiso 1 1 calc R . .
C11 C 0.1147(2) 0.2364(9) 0.9339(3) 0.038(2) Uani 1 1 d . . .
C12 C 0.0947(2) 0.3220(9) 0.9053(3) 0.050(3) Uani 1 1 d . . .
H12A H 0.0868 0.2950 0.8746 0.060 Uiso 1 1 calc R . .
C13 C 0.0869(2) 0.4449(10) 0.9231(4) 0.058(3) Uani 1 1 d . . .
H13A H 0.0733 0.5022 0.9044 0.070 Uiso 1 1 calc R . .
C14 C 0.0985(2) 0.4864(10) 0.9678(4) 0.060(3) Uani 1 1 d . . .
H14A H 0.0935 0.5723 0.9791 0.073 Uiso 1 1 calc R . .
C15 C 0.1178(2) 0.3996(9) 0.9963(4) 0.051(2) Uani 1 1 d . . .
C16 C 0.1157(3) 0.4945(11) 1.0757(3) 0.058(3) Uani 1 1 d . . .
C17 C 0.0610(3) 0.5687(12) 1.1152(4) 0.076(4) Uani 1 1 d . . .
H17A H 0.0721 0.6402 1.1341 0.092 Uiso 1 1 calc R . .
C18 C 0.0271(3) 0.6190(14) 1.0941(5) 0.110(5) Uani 1 1 d . . .
H18A H 0.0308 0.7013 1.0758 0.132 Uiso 1 1 calc R . .
H18B H 0.0176 0.5525 1.0719 0.132 Uiso 1 1 calc R . .
C19 C 0.0026(3) 0.6442(19) 1.1363(7) 0.144(7) Uani 1 1 d . . .
H19A H 0.0117 0.7158 1.1567 0.172 Uiso 1 1 calc R . .
H19B H -0.0191 0.6746 1.1230 0.172 Uiso 1 1 calc R . .
C20 C -0.0034(4) 0.5267(17) 1.1671(7) 0.135(6) Uani 1 1 d . . .
H20A H -0.0144 0.4571 1.1478 0.162 Uiso 1 1 calc R . .
H20B H -0.0186 0.5504 1.1940 0.162 Uiso 1 1 calc R . .
C21 C 0.0293(4) 0.4754(19) 1.1873(6) 0.163(8) Uani 1 1 d . . .
H21A H 0.0389 0.5415 1.2096 0.196 Uiso 1 1 calc R . .
H21B H 0.0250 0.3942 1.2060 0.196 Uiso 1 1 calc R . .
C22 C 0.0534(4) 0.4472(14) 1.1490(5) 0.108(5) Uani 1 1 d . . .
H22A H 0.0447 0.3741 1.1291 0.130 Uiso 1 1 calc R . .
H22B H 0.0746 0.4173 1.1639 0.130 Uiso 1 1 calc R . .
C23 C 0.1684(4) 0.503(2) 1.1258(6) 0.100(6) Uani 1 1 d . . .
C26 C 0.2339(4) 0.488(2) 1.1803(6) 0.113(6) Uani 1 1 d . . .
C24 C 0.1851(6) 0.6395(19) 1.1516(8) 0.063(6) Uani 0.50 1 d P A 1
H24A H 0.1807 0.7166 1.1307 0.075 Uiso 0.50 1 calc PR A 1
H24B H 0.1742 0.6554 1.1831 0.075 Uiso 0.50 1 calc PR A 1
C25 C 0.2224(8) 0.625(3) 1.1589(11) 0.111(12) Uani 0.50 1 d P A 1
H25A H 0.2301 0.6956 1.1809 0.133 Uiso 0.50 1 calc PR A 1
H25D H 0.2337 0.6381 1.1275 0.133 Uiso 0.50 1 calc PR A 1
C27 C 0.2154(12) 0.383(3) 1.1454(13) 0.142(16) Uani 0.50 1 d P A 1
H27A H 0.2269 0.3846 1.1137 0.171 Uiso 0.50 1 calc PR A 1
H27B H 0.2191 0.2940 1.1592 0.171 Uiso 0.50 1 calc PR A 1
C28 C 0.1774(7) 0.398(3) 1.1359(9) 0.074(9) Uani 0.50 1 d P A 1
H28A H 0.1711 0.3373 1.1095 0.089 Uiso 0.50 1 calc PR A 1
H28D H 0.1652 0.3694 1.1652 0.089 Uiso 0.50 1 calc PR A 1
C24' C 0.1942(9) 0.553(3) 1.1132(9) 0.091(9) Uani 0.50 1 d P A 2
H24C H 0.1938 0.6449 1.1245 0.109 Uiso 0.50 1 calc PR A 2
H24D H 0.1940 0.5551 1.0775 0.109 Uiso 0.50 1 calc PR A 2
C25' C 0.2300(6) 0.490(5) 1.1296(13) 0.124(13) Uani 0.50 1 d P A 2
H25B H 0.2317 0.3992 1.1171 0.149 Uiso 0.50 1 calc PR A 2
H25C H 0.2484 0.5423 1.1151 0.149 Uiso 0.50 1 calc PR A 2
C27' C 0.2064(6) 0.415(3) 1.2019(8) 0.092(9) Uani 0.50 1 d P A 2
H27C H 0.2089 0.4166 1.2374 0.110 Uiso 0.50 1 calc PR A 2
H27D H 0.2078 0.3223 1.1913 0.110 Uiso 0.50 1 calc PR A 2
C28' C 0.1712(5) 0.470(2) 1.1885(7) 0.065(6) Uani 0.50 1 d P A 2
H28B H 0.1670 0.5519 1.2068 0.078 Uiso 0.50 1 calc PR A 2
H28C H 0.1538 0.4052 1.1977 0.078 Uiso 0.50 1 calc PR A 2
C29 C 0.1173(2) 0.0663(9) 0.8751(3) 0.041(2) Uani 1 1 d . . .
C30 C 0.1697(2) 0.1619(10) 0.8410(3) 0.051(3) Uani 1 1 d . . .
H30A H 0.1754 0.1659 0.8761 0.061 Uiso 1 1 calc R . .
C31 C 0.1672(3) 0.3050(12) 0.8216(5) 0.088(4) Uani 1 1 d . . .
H31A H 0.1595 0.3029 0.7876 0.105 Uiso 1 1 calc R . .
H31B H 0.1503 0.3539 0.8406 0.105 Uiso 1 1 calc R . .
C32 C 0.2008(3) 0.3768(12) 0.8244(5) 0.100(4) Uani 1 1 d . . .
H32A H 0.2071 0.3874 0.8587 0.120 Uiso 1 1 calc R . .
H32B H 0.1981 0.4658 0.8103 0.120 Uiso 1 1 calc R . .
C33 C 0.2294(3) 0.3046(13) 0.7976(5) 0.090(4) Uani 1 1 d . . .
H33A H 0.2247 0.3027 0.7626 0.108 Uiso 1 1 calc R . .
H33B H 0.2508 0.3515 0.8028 0.108 Uiso 1 1 calc R . .
C34 C 0.2319(3) 0.1660(13) 0.8169(5) 0.097(4) Uani 1 1 d . . .
H34A H 0.2395 0.1693 0.8509 0.117 Uiso 1 1 calc R . .
H34B H 0.2490 0.1174 0.7981 0.117 Uiso 1 1 calc R . .
C35 C 0.1985(3) 0.0912(10) 0.8144(4) 0.075(3) Uani 1 1 d . . .
H35A H 0.2016 0.0028 0.8286 0.090 Uiso 1 1 calc R . .
H35B H 0.1922 0.0796 0.7801 0.090 Uiso 1 1 calc R . .
C36 C 0.0630(2) -0.0327(11) 0.9013(3) 0.058(3) Uani 1 1 d . . .
H36A H 0.0680 0.0200 0.9309 0.069 Uiso 1 1 calc R . .
C37 C 0.0288(3) 0.0058(15) 0.8823(5) 0.128(6) Uani 1 1 d . . .
H37A H 0.0242 -0.0422 0.8520 0.154 Uiso 1 1 calc R . .
H37B H 0.0285 0.1012 0.8752 0.154 Uiso 1 1 calc R . .
C38 C 0.0011(3) -0.0266(17) 0.9199(6) 0.145(7) Uani 1 1 d . . .
H38A H 0.0046 0.0279 0.9491 0.174 Uiso 1 1 calc R . .
H38B H -0.0210 -0.0033 0.9062 0.174 Uiso 1 1 calc R . .
C39 C 0.0008(3) -0.1701(15) 0.9343(5) 0.099(5) Uani 1 1 d . . .
H39A H -0.0161 -0.1848 0.9598 0.118 Uiso 1 1 calc R . .
H39B H -0.0051 -0.2251 0.9061 0.118 Uiso 1 1 calc R . .
C40 C 0.0349(3) -0.2084(13) 0.9526(5) 0.116(5) Uani 1 1 d . . .
H40A H 0.0355 -0.3041 0.9592 0.139 Uiso 1 1 calc R . .
H40B H 0.0397 -0.1615 0.9832 0.139 Uiso 1 1 calc R . .
C41 C 0.0625(3) -0.1729(12) 0.9141(5) 0.113(5) Uani 1 1 d . . .
H41A H 0.0848 -0.1980 0.9270 0.136 Uiso 1 1 calc R . .
H41B H 0.0585 -0.2253 0.8846 0.136 Uiso 1 1 calc R . .
C42 C 0.0825(7) 0.2358(16) 0.7613(7) 0.107(6) Uani 1 1 d . . .
H42A H 0.0881 0.3169 0.7801 0.129 Uiso 1 1 calc R . .
C43 C 0.0986(4) 0.192(2) 0.7175(10) 0.132(8) Uani 1 1 d . . .
H43A H 0.1178 0.2343 0.7005 0.158 Uiso 1 1 calc R . .
C44 C 0.0778(7) 0.091(2) 0.6997(7) 0.131(8) Uani 1 1 d . . .
H44A H 0.0811 0.0486 0.6675 0.157 Uiso 1 1 calc R . .
C45 C 0.0499(5) 0.078(2) 0.7261(10) 0.146(9) Uani 1 1 d . . .
H45A H 0.0293 0.0275 0.7171 0.176 Uiso 1 1 calc R . .
C46 C 0.0531(6) 0.166(2) 0.7634(6) 0.122(7) Uani 1 1 d . . .
H46A H 0.0346 0.1859 0.7866 0.146 Uiso 1 1 calc R . .
C47 C 0.1450(4) -0.2071(15) 0.7797(7) 0.106(5) Uani 1 1 d . . .
H47A H 0.1678 -0.2092 0.7948 0.127 Uiso 1 1 calc R . .
C48 C 0.1371(6) -0.1726(18) 0.7298(7) 0.139(8) Uani 1 1 d . . .
H48A H 0.1536 -0.1488 0.7040 0.166 Uiso 1 1 calc R . .
C49 C 0.1056(7) -0.213(2) 0.7230(10) 0.171(12) Uani 1 1 d . . .
H49A H 0.0948 -0.2141 0.6905 0.205 Uiso 1 1 calc R . .
C50 C 0.0902(7) -0.263(2) 0.7629(9) 0.185(12) Uani 1 1 d . . .
H50A H 0.0683 -0.3103 0.7645 0.221 Uiso 1 1 calc R . .
C51 C 0.1160(5) -0.2606(14) 0.7983(5) 0.102(5) Uani 1 1 d . . .
H51A H 0.1144 -0.3038 0.8306 0.122 Uiso 1 1 calc R . .
O1 O 0.16414(18) -0.1487(7) 0.9631(3) 0.071(2) Uani 1 1 d . . .
C52 C 0.1643(3) -0.1793(11) 0.9139(5) 0.090(4) Uani 1 1 d . . .
H52A H 0.1767 -0.1109 0.8958 0.108 Uiso 1 1 calc R . .
H52B H 0.1411 -0.1828 0.9015 0.108 Uiso 1 1 calc R . .
C53 C 0.1806(5) -0.3071(17) 0.9076(5) 0.182(9) Uani 1 1 d . . .
H53A H 0.1654 -0.3672 0.8901 0.219 Uiso 1 1 calc R . .
H53B H 0.2012 -0.2963 0.8881 0.219 Uiso 1 1 calc R . .
C54 C 0.1889(3) -0.3620(13) 0.9528(5) 0.095(4) Uani 1 1 d . . .
H54A H 0.2133 -0.3779 0.9551 0.113 Uiso 1 1 calc R . .
H54B H 0.1770 -0.4462 0.9578 0.113 Uiso 1 1 calc R . .
C55 C 0.1783(4) -0.2652(13) 0.9879(5) 0.138(7) Uani 1 1 d . . .
H55A H 0.1977 -0.2382 1.0079 0.166 Uiso 1 1 calc R . .
H55B H 0.1612 -0.3040 1.0095 0.166 Uiso 1 1 calc R . .

loop_
_atom_site_aniso_label
_atom_site_aniso_U_11
_atom_site_aniso_U_22
_atom_site_aniso_U_33
_atom_site_aniso_U_23
_atom_site_aniso_U_13
_atom_site_aniso_U_12
Yb1 0.0525(2) 0.0490(2) 0.0433(2) 0.0035(2) -0.0031(2) 0.0095(2)
Yb2 0.0758(3) 0.0718(3) 0.0398(2) -0.0119(3) 0.0019(2) -0.0053(3)
N1 0.036(4) 0.038(5) 0.030(4) -0.004(3) -0.002(3) 0.013(3)
N2 0.058(5) 0.045(5) 0.047(5) -0.015(4) -0.007(4) 0.019(4)
N3 0.053(6) 0.133(10) 0.071(7) -0.037(6) -0.017(5) 0.042(6)
N4 0.062(6) 0.076(7) 0.069(6) -0.042(5) -0.012(5) 0.017(5)
N5 0.034(5) 0.030(5) 0.033(4) 0.000(3) 0.007(3) 0.004(3)
N6 0.051(5) 0.043(5) 0.036(4) 0.002(4) 0.015(4) -0.006(4)
N7 0.053(5) 0.040(5) 0.040(4) -0.003(4) -0.010(4) -0.007(4)
C1 0.082(10) 0.152(18) 0.054(8) 0.003(9) 0.033(7) -0.011(11)
C2 0.159(17) 0.045(10) 0.121(15) 0.010(9) 0.077(13) -0.016(10)
C3 0.156(17) 0.131(17) 0.073(11) 0.080(11) 0.016(10) 0.057(13)
C4 0.103(12) 0.139(15) 0.029(6) -0.001(8) 0.008(7) -0.015(10)
C5 0.111(14) 0.097(12) 0.061(9) 0.014(9) 0.041(8) 0.006(10)
C6 0.053(8) 0.085(10) 0.096(10) 0.001(8) 0.011(7) -0.012(7)
C7 0.046(7) 0.108(11) 0.075(9) -0.021(8) 0.009(6) 0.000(7)
C8 0.055(8) 0.093(11) 0.128(13) 0.005(9) -0.029(7) 0.028(7)
C9 0.061(9) 0.145(14) 0.085(10) -0.011(10) -0.026(7) 0.023(9)
C10 0.065(8) 0.081(10) 0.069(8) -0.020(6) -0.015(6) 0.010(7)
C11 0.034(5) 0.040(6) 0.038(5) 0.003(4) 0.002(4) 0.000(4)
C12 0.058(7) 0.048(7) 0.044(6) 0.000(5) -0.015(5) 0.013(5)
C13 0.061(7) 0.049(7) 0.064(7) -0.002(5) -0.018(5) 0.024(5)
C14 0.068(7) 0.037(6) 0.076(7) -0.015(6) -0.018(6) 0.029(6)
C15 0.044(6) 0.056(7) 0.054(6) -0.018(6) -0.003(5) 0.006(5)
C16 0.069(8) 0.049(7) 0.056(7) -0.008(6) -0.016(5) 0.008(6)
C17 0.064(8) 0.104(10) 0.060(7) -0.004(7) 0.005(6) 0.029(7)
C18 0.079(10) 0.160(14) 0.090(10) 0.025(9) 0.005(8) 0.075(9)
C19 0.075(12) 0.18(2) 0.18(2) 0.021(15) -0.007(10) 0.047(11)
C20 0.095(13) 0.142(18) 0.169(17) 0.013(14) 0.042(11) 0.016(11)
C21 0.092(12) 0.24(2) 0.153(16) 0.045(15) 0.006(11) 0.075(14)
C22 0.114(12) 0.127(13) 0.083(10) 0.006(9) -0.017(8) 0.048(10)
C23 0.063(11) 0.131(16) 0.106(12) -0.086(13) 0.003(9) 0.006(12)
C26 0.081(11) 0.181(19) 0.078(11) -0.039(12) -0.019(8) -0.025(12)
C24 0.078(18) 0.038(13) 0.073(16) -0.015(11) -0.013(13) -0.023(12)
C25 0.11(3) 0.14(3) 0.08(2) -0.04(2) 0.030(19) -0.09(2)
C27 0.22(5) 0.10(3) 0.11(3) -0.07(2) -0.06(3) 0.08(3)
C28 0.08(2) 0.08(2) 0.063(16) -0.026(15) 0.003(14) 0.017(17)
C24' 0.13(3) 0.09(2) 0.057(16) 0.029(15) 0.004(17) 0.03(2)
C25' 0.031(17) 0.19(4) 0.15(3) 0.02(3) 0.051(18) 0.00(2)
C27' 0.09(2) 0.14(3) 0.044(14) 0.010(15) -0.012(13) 0.069(19)
C28' 0.083(16) 0.071(17) 0.041(11) 0.006(11) 0.007(11) -0.029(13)
C29 0.058(6) 0.022(5) 0.045(5) -0.001(4) 0.006(5) 0.016(5)
C30 0.054(7) 0.059(7) 0.041(6) -0.010(5) 0.014(5) -0.009(6)
C31 0.067(9) 0.066(9) 0.130(12) -0.008(8) 0.032(7) -0.005(7)
C32 0.101(11) 0.066(9) 0.133(12) 0.012(8) 0.029(9) -0.018(8)
C33 0.077(9) 0.080(10) 0.113(11) -0.004(8) 0.034(8) -0.015(7)
C34 0.058(9) 0.083(11) 0.150(13) 0.010(9) 0.044(8) -0.007(7)
C35 0.071(8) 0.056(8) 0.097(9) 0.009(6) 0.036(7) 0.010(6)
C36 0.044(7) 0.086(10) 0.043(6) -0.013(5) 0.007(5) -0.020(6)
C37 0.070(10) 0.147(13) 0.168(14) 0.083(12) 0.063(9) 0.037(9)
C38 0.086(11) 0.146(17) 0.202(18) 0.071(14) 0.070(10) 0.046(10)
C39 0.057(10) 0.123(13) 0.115(13) -0.031(10) 0.019(7) -0.024(8)
C40 0.095(11) 0.088(11) 0.166(14) 0.063(10) 0.056(10) 0.001(9)
C41 0.072(9) 0.082(10) 0.185(14) 0.075(10) 0.061(9) 0.022(7)
C42 0.150(17) 0.087(12) 0.085(13) 0.000(9) -0.068(14) 0.036(12)
C43 0.112(15) 0.148(17) 0.135(16) 0.129(14) 0.039(14) 0.042(14)
C44 0.17(2) 0.151(19) 0.076(12) -0.016(12) -0.071(14) 0.047(16)
C45 0.068(13) 0.22(2) 0.15(2) 0.028(18) -0.032(12) -0.016(14)
C46 0.118(17) 0.19(2) 0.058(10) -0.010(12) -0.002(11) 0.068(14)
C47 0.112(13) 0.069(10) 0.138(16) -0.044(10) 0.021(11) 0.025(9)
C48 0.25(3) 0.098(14) 0.065(13) -0.017(9) 0.083(14) 0.050(16)
C49 0.23(3) 0.113(19) 0.17(2) -0.066(17) -0.05(2) 0.04(2)
C50 0.32(3) 0.138(18) 0.100(14) -0.054(14) 0.03(2) -0.106(18)
C51 0.172(16) 0.074(10) 0.059(9) -0.022(7) -0.009(11) -0.014(10)
O1 0.113(6) 0.051(5) 0.048(4) 0.006(4) -0.007(4) 0.030(4)
C52 0.118(11) 0.055(9) 0.098(10) 0.008(7) -0.012(8) 0.031(8)
C53 0.31(2) 0.153(17) 0.082(11) 0.012(11) 0.036(13) 0.166(17)
C54 0.099(10) 0.066(9) 0.118(12) 0.011(9) 0.021(8) 0.035(8)
C55 0.256(19) 0.077(10) 0.083(11) -0.003(8) -0.044(11) 0.087(12)

loop_
_atom_type_symbol
_atom_type_description
_atom_type_scat_dispersion_real
_atom_type_scat_dispersion_imag
_atom_type_scat_source
C C 0.0033 0.0016 'International Tables Vol C Tables 4.2.6.8 and 6.1.1.4'
H H 0.0000 0.0000 'International Tables Vol C Tables 4.2.6.8 and 6.1.1.4'
N N 0.0061 0.0033 'International Tables Vol C Tables 4.2.6.8 and 6.1.1.4'
O O 0.0106 0.0060 'International Tables Vol C Tables 4.2.6.8 and 6.1.1.4'
Yb Yb -0.3850 5.5486 'International Tables Vol C Tables 4.2.6.8 and 6.1.1.4'

loop_
_geom_angle_atom_site_label_1
_geom_angle_atom_site_label_2
_geom_angle_atom_site_label_3
_geom_angle
_geom_angle_site_symmetry_1
_geom_angle_site_symmetry_3
_geom_angle_publ_flag
N1 Yb1 N5 55.8(2) . . ?
N1 Yb1 O1 138.5(2) . . ?
N5 Yb1 O1 82.8(2) . . ?
N1 Yb1 C10 77.3(3) . . ?
N5 Yb1 C10 111.5(3) . . ?
O1 Yb1 C10 125.8(3) . . ?
N1 Yb1 C3 124.6(4) . . ?
N5 Yb1 C3 132.0(5) . . ?
O1 Yb1 C3 80.0(5) . . ?
C10 Yb1 C3 115.0(6) . . ?
N1 Yb1 C8 126.7(3) . . ?
N5 Yb1 C8 126.2(4) . . ?
O1 Yb1 C8 77.5(3) . . ?
C10 Yb1 C8 51.4(4) . . ?
C3 Yb1 C8 93.0(5) . . ?
N1 Yb1 C4 99.1(5) . . ?
N5 Yb1 C4 137.4(4) . . ?
O1 Yb1 C4 112.1(5) . . ?
C10 Yb1 C4 92.2(4) . . ?
C3 Yb1 C4 32.2(4) . . ?
C8 Yb1 C4 96.3(5) . . ?
N1 Yb1 C9 105.3(4) . . ?
N5 Yb1 C9 138.5(4) . . ?
O1 Yb1 C9 107.8(4) . . ?
C10 Yb1 C9 30.2(3) . . ?
C3 Yb1 C9 89.5(6) . . ?
C8 Yb1 C9 31.7(3) . . ?
C4 Yb1 C9 76.8(4) . . ?
N1 Yb1 C6 78.7(3) . . ?
N5 Yb1 C6 88.8(3) . . ?
O1 Yb1 C6 104.8(3) . . ?
C10 Yb1 C6 30.4(3) . . ?
C3 Yb1 C6 138.9(6) . . ?
C8 Yb1 C6 50.4(4) . . ?
C4 Yb1 C6 122.2(4) . . ?
C9 Yb1 C6 49.8(4) . . ?
N1 Yb1 C7 106.8(4) . . ?
N5 Yb1 C7 96.4(3) . . ?
O1 Yb1 C7 77.1(3) . . ?
C10 Yb1 C7 50.3(4) . . ?
C3 Yb1 C7 122.4(5) . . ?
C8 Yb1 C7 30.6(3) . . ?
C4 Yb1 C7 125.3(4) . . ?
C9 Yb1 C7 50.4(4) . . ?
C6 Yb1 C7 29.9(3) . . ?
N1 Yb1 C2 109.6(5) . . ?
N5 Yb1 C2 102.2(5) . . ?
O1 Yb1 C2 74.5(4) . . ?
C10 Yb1 C2 141.9(5) . . ?
C3 Yb1 C2 29.9(4) . . ?
C8 Yb1 C2 119.2(6) . . ?
C4 Yb1 C2 50.1(5) . . ?
C9 Yb1 C2 119.3(6) . . ?
C6 Yb1 C2 168.7(6) . . ?
C7 Yb1 C2 143.5(6) . . ?
N1 Yb1 C1 81.0(4) . . ?
N5 Yb1 C1 90.7(3) . . ?
O1 Yb1 C1 99.3(5) . . ?
C10 Yb1 C1 130.7(5) . . ?
C3 Yb1 C1 49.1(5) . . ?
C8 Yb1 C1 141.4(4) . . ?
C4 Yb1 C1 48.6(4) . . ?
C9 Yb1 C1 125.1(4) . . ?
C6 Yb1 C1 155.6(5) . . ?
C7 Yb1 C1 171.5(5) . . ?
C2 Yb1 C1 29.1(4) . . ?
N6 Yb2 N7 58.9(2) . . ?
N6 Yb2 C48 107.1(6) . . ?
N7 Yb2 C48 132.0(5) . . ?
N6 Yb2 C49 134.4(6) . . ?
N7 Yb2 C49 129.3(7) . . ?
C48 Yb2 C49 29.3(5) . . ?
N6 Yb2 C42 85.4(4) . . ?
N7 Yb2 C42 96.9(5) . . ?
C48 Yb2 C42 129.5(7) . . ?
C49 Yb2 C42 128.5(7) . . ?
N6 Yb2 C47 86.1(4) . . ?
N7 Yb2 C47 100.4(5) . . ?
C48 Yb2 C47 32.1(4) . . ?
C49 Yb2 C47 49.5(6) . . ?
C42 Yb2 C47 153.2(8) . . ?
N6 Yb2 C44 128.3(7) . . ?
N7 Yb2 C44 138.3(6) . . ?
C48 Yb2 C44 88.1(7) . . ?
C49 Yb2 C44 78.2(7) . . ?
C42 Yb2 C44 50.4(5) . . ?
C47 Yb2 C44 120.2(6) . . ?
N6 Yb2 C46 107.2(6) . . ?
N7 Yb2 C46 90.7(4) . . ?
C48 Yb2 C46 135.2(6) . . ?
C49 Yb2 C46 116.6(8) . . ?
C42 Yb2 C46 29.9(4) . . ?
C47 Yb2 C46 166.0(6) . . ?
C44 Yb2 C46 47.8(5) . . ?
N6 Yb2 C51 99.4(4) . . ?
N7 Yb2 C51 84.5(4) . . ?
C48 Yb2 C51 50.5(5) . . ?
C49 Yb2 C51 48.4(6) . . ?
C42 Yb2 C51 175.0(6) . . ?
C47 Yb2 C51 29.9(4) . . ?
C44 Yb2 C51 126.0(5) . . ?
C46 Yb2 C51 145.5(8) . . ?
N6 Yb2 C50 130.2(7) . . ?
N7 Yb2 C50 100.3(5) . . ?
C48 Yb2 C50 50.8(7) . . ?
C49 Yb2 C50 29.6(6) . . ?
C42 Yb2 C50 144.3(7) . . ?
C47 Yb2 C50 51.1(7) . . ?
C44 Yb2 C50 98.0(8) . . ?
C46 Yb2 C50 118.6(9) . . ?
C51 Yb2 C50 30.8(6) . . ?
N6 Yb2 C43 97.9(7) . . ?
N7 Yb2 C43 127.7(7) . . ?
C48 Yb2 C43 98.3(7) . . ?
C49 Yb2 C43 101.0(10) . . ?
C42 Yb2 C43 31.3(4) . . ?
C47 Yb2 C43 126.0(7) . . ?
C44 Yb2 C43 30.4(5) . . ?
C46 Yb2 C43 49.1(5) . . ?
C51 Yb2 C43 147.8(7) . . ?
C50 Yb2 C43 126.2(9) . . ?
N6 Yb2 C45 135.0(6) . . ?
N7 Yb2 C45 112.4(7) . . ?
C48 Yb2 C45 107.7(9) . . ?
C49 Yb2 C45 87.2(9) . . ?
C42 Yb2 C45 50.3(5) . . ?
C47 Yb2 C45 136.6(7) . . ?
C44 Yb2 C45 28.8(5) . . ?
C46 Yb2 C45 29.4(5) . . ?
C51 Yb2 C45 124.7(7) . . ?
C50 Yb2 C45 94.1(9) . . ?
C43 Yb2 C45 49.5(6) . . ?
C15 N1 C11 118.9(7) . . ?
C15 N1 Yb1 144.4(6) . . ?
C11 N1 Yb1 96.8(5) . . ?
C16 N2 C15 121.4(8) . . ?
C16 N3 C17 128.9(9) . . ?
C16 N4 C23 123.0(9) . . ?
C11 N5 C29 115.0(7) . . ?
C11 N5 Yb1 96.8(5) . . ?
C29 N5 Yb1 148.2(5) . . ?
C29 N6 C30 120.1(8) . . ?
C29 N6 Yb2 95.0(6) . . ?
C30 N6 Yb2 144.8(5) . . ?
C29 N7 C36 120.3(7) . . ?
C29 N7 Yb2 94.3(5) . . ?
C36 N7 Yb2 145.1(6) . . ?
C5 C1 C2 111.4(16) . . ?
C5 C1 Yb1 76.1(8) . . ?
C2 C1 Yb1 75.0(8) . . ?
C1 C2 C3 109.4(16) . . ?
C1 C2 Yb1 75.9(8) . . ?
C3 C2 Yb1 74.3(8) . . ?
C2 C3 C4 104.7(13) . . ?
C2 C3 Yb1 75.9(7) . . ?
C4 C3 Yb1 74.1(7) . . ?
C5 C4 C3 106.0(13) . . ?
C5 C4 Yb1 76.3(7) . . ?
C3 C4 Yb1 73.7(6) . . ?
C1 C5 C4 108.4(15) . . ?
C1 C5 Yb1 75.4(8) . . ?
C4 C5 Yb1 73.6(7) . . ?
C7 C6 C10 109.2(12) . . ?
C7 C6 Yb1 75.3(7) . . ?
C10 C6 Yb1 73.4(7) . . ?
C6 C7 C8 109.0(12) . . ?
C6 C7 Yb1 74.8(7) . . ?
C8 C7 Yb1 74.1(6) . . ?
C7 C8 C9 105.4(12) . . ?
C7 C8 Yb1 75.3(6) . . ?
C9 C8 Yb1 74.5(6) . . ?
C10 C9 C8 107.9(12) . . ?
C10 C9 Yb1 73.5(7) . . ?
C8 C9 Yb1 73.8(7) . . ?
C9 C10 C6 108.3(12) . . ?
C9 C10 Yb1 76.3(8) . . ?
C6 C10 Yb1 76.3(7) . . ?
N5 C11 N1 110.7(7) . . ?
N5 C11 C12 128.5(8) . . ?
N1 C11 C12 120.9(8) . . ?
N5 C11 Yb1 55.6(4) . . ?
N1 C11 Yb1 55.1(4) . . ?
C12 C11 Yb1 175.6(7) . . ?
C13 C12 C11 118.9(9) . . ?
C12 C13 C14 121.2(9) . . ?
C13 C14 C15 119.4(9) . . ?
N1 C15 C14 120.6(9) . . ?
N1 C15 N2 113.7(8) . . ?
C14 C15 N2 125.5(8) . . ?
N2 C16 N3 127.5(9) . . ?
N2 C16 N4 117.6(10) . . ?
N3 C16 N4 114.9(9) . . ?
N3 C17 C18 108.4(9) . . ?
N3 C17 C22 109.9(10) . . ?
C18 C17 C22 108.3(10) . . ?
C19 C18 C17 108.5(10) . . ?
C20 C19 C18 113.8(14) . . ?
C19 C20 C21 110.5(14) . . ?
C22 C21 C20 111.5(14) . . ?
C21 C22 C17 113.8(12) . . ?
C28 C23 C24' 101(2) . . ?
C28 C23 N4 125(2) . . ?
C24' C23 N4 131(3) . . ?
C28 C23 C24 122(2) . . ?
C24' C23 C24 56.0(17) . . ?
N4 C23 C24 104.2(14) . . ?
C28 C23 C28' 64.5(19) . . ?
C24' C23 C28' 108.1(18) . . ?
N4 C23 C28' 106.4(12) . . ?
C24 C23 C28' 73.6(11) . . ?
C25' C26 C27' 109.3(19) . . ?
C25' C26 C25 65(2) . . ?
C27' C26 C25 112.6(18) . . ?
C25' C26 C27 50.6(18) . . ?
C27' C26 C27 64(2) . . ?
C25 C26 C27 103.1(18) . . ?
C25 C24 C23 111.4(18) . . ?
C24 C25 C26 115.1(18) . . ?
C28 C27 C26 119(2) . . ?
C23 C28 C27 116(3) . . ?
C23 C24' C25' 121(2) . . ?
C26 C25' C24' 112(2) . . ?
C26 C27' C28' 113.6(18) . . ?
C27' C28' C23 111.0(15) . . ?
N7 C29 N6 111.7(8) . . ?
N7 C29 N5 125.4(8) . . ?
N6 C29 N5 122.9(9) . . ?
N7 C29 Yb2 56.4(4) . . ?
N6 C29 Yb2 55.3(5) . . ?
N5 C29 Yb2 177.1(6) . . ?
N6 C30 C35 110.9(8) . . ?
N6 C30 C31 112.3(8) . . ?
C35 C30 C31 108.6(8) . . ?
C32 C31 C30 111.9(10) . . ?
C31 C32 C33 113.3(11) . . ?
C34 C33 C32 108.8(10) . . ?
C33 C34 C35 112.9(11) . . ?
C34 C35 C30 113.1(9) . . ?
C41 C36 C37 108.8(10) . . ?
C41 C36 N7 112.3(9) . . ?
C37 C36 N7 109.0(8) . . ?
C36 C37 C38 110.7(11) . . ?
C39 C38 C37 112.7(12) . . ?
C40 C39 C38 109.5(11) . . ?
C39 C40 C41 110.1(11) . . ?
C36 C41 C40 113.4(10) . . ?
C46 C42 C43 104.6(17) . . ?
C46 C42 Yb2 75.7(10) . . ?
C43 C42 Yb2 76.1(8) . . ?
C44 C43 C42 105.1(16) . . ?
C44 C43 Yb2 73.3(8) . . ?
C42 C43 Yb2 72.6(7) . . ?
C45 C44 C43 112(2) . . ?
C45 C44 Yb2 78.1(11) . . ?
C43 C44 Yb2 76.4(8) . . ?
C44 C45 C46 105.6(19) . . ?
C44 C45 Yb2 73.1(10) . . ?
C46 C45 Yb2 73.2(10) . . ?
C45 C46 C42 112.7(18) . . ?
C45 C46 Yb2 77.4(11) . . ?
C42 C46 Yb2 74.4(10) . . ?
C51 C47 C48 105.4(15) . . ?
C51 C47 Yb2 75.4(9) . . ?
C48 C47 Yb2 72.3(8) . . ?
C49 C48 C47 105(2) . . ?
C49 C48 Yb2 76.6(13) . . ?
C47 C48 Yb2 75.6(7) . . ?
C48 C49 C50 115(3) . . ?
C48 C49 Yb2 74.1(12) . . ?
C50 C49 Yb2 76.4(13) . . ?
C49 C50 C51 103(2) . . ?
C49 C50 Yb2 74.0(13) . . ?
C51 C50 Yb2 74.3(9) . . ?
C47 C51 C50 110.9(16) . . ?
C47 C51 Yb2 74.7(9) . . ?
C50 C51 Yb2 74.9(10) . . ?
C52 O1 C55 105.8(8) . . ?
C52 O1 Yb1 126.7(6) . . ?
C55 O1 Yb1 126.1(7) . . ?
O1 C52 C53 108.5(10) . . ?
C54 C53 C52 110.4(12) . . ?
C53 C54 C55 105.1(11) . . ?
C54 C55 O1 110.0(10) . . ?

loop_
_geom_bond_atom_site_label_1
_geom_bond_atom_site_label_2
_geom_bond_distance
_geom_bond_site_symmetry_2
_geom_bond_publ_flag
Yb1 N1 2.379(7) . ?
Yb1 N5 2.393(6) . ?
Yb1 O1 2.429(7) . ?
Yb1 C10 2.600(12) . ?
Yb1 C3 2.626(12) . ?
Yb1 C8 2.627(10) . ?
Yb1 C4 2.632(10) . ?
Yb1 C9 2.635(11) . ?
Yb1 C6 2.637(11) . ?
Yb1 C7 2.643(10) . ?
Yb1 C2 2.646(12) . ?
Yb1 C1 2.657(12) . ?
Yb2 N6 2.239(7) . ?
Yb2 N7 2.267(7) . ?
Yb2 C48 2.566(14) . ?
Yb2 C49 2.59(2) . ?
Yb2 C42 2.601(14) . ?
Yb2 C47 2.609(13) . ?
Yb2 C44 2.607(15) . ?
Yb2 C46 2.616(15) . ?
Yb2 C51 2.617(14) . ?
Yb2 C50 2.625(18) . ?
Yb2 C43 2.646(11) . ?
Yb2 C45 2.667(16) . ?
N1 C15 1.363(10) . ?
N1 C11 1.369(9) . ?
N2 C16 1.299(11) . ?
N2 C15 1.402(11) . ?
N3 C16 1.339(11) . ?
N3 C17 1.434(12) . ?
N4 C16 1.379(11) . ?
N4 C23 1.432(16) . ?
N5 C11 1.345(10) . ?
N5 C29 1.419(10) . ?
N6 C29 1.349(10) . ?
N6 C30 1.467(10) . ?
N7 C29 1.329(10) . ?
N7 C36 1.490(10) . ?
C1 C5 1.311(16) . ?
C1 C2 1.332(18) . ?
C2 C3 1.359(19) . ?
C3 C4 1.460(18) . ?
C4 C5 1.374(16) . ?
C6 C7 1.361(15) . ?
C6 C10 1.372(13) . ?
C7 C8 1.390(15) . ?
C8 C9 1.436(16) . ?
C9 C10 1.365(15) . ?
C11 C12 1.394(11) . ?
C12 C13 1.350(12) . ?
C13 C14 1.361(12) . ?
C14 C15 1.385(12) . ?
C17 C18 1.526(13) . ?
C17 C22 1.548(15) . ?
C18 C19 1.514(17) . ?
C19 C20 1.459(18) . ?
C20 C21 1.481(17) . ?
C21 C22 1.430(16) . ?
C23 C28 1.14(3) . ?
C23 C24' 1.17(3) . ?
C23 C24 1.66(2) . ?
C23 C28' 1.74(3) . ?
C26 C25' 1.39(3) . ?
C26 C27' 1.43(3) . ?
C26 C25 1.55(3) . ?
C26 C27 1.59(3) . ?
C24 C25 1.48(3) . ?
C27 C28 1.51(4) . ?
C24' C25' 1.59(4) . ?
C27' C28' 1.52(3) . ?
C30 C35 1.511(12) . ?
C30 C31 1.523(13) . ?
C31 C32 1.496(13) . ?
C32 C33 1.514(14) . ?
C33 C34 1.480(15) . ?
C34 C35 1.504(13) . ?
C36 C41 1.440(13) . ?
C36 C37 1.484(13) . ?
C37 C38 1.522(15) . ?
C38 C39 1.482(17) . ?
C39 C40 1.473(14) . ?
C40 C41 1.542(13) . ?
C42 C46 1.35(2) . ?
C42 C43 1.42(2) . ?
C43 C44 1.38(2) . ?
C44 C45 1.31(2) . ?
C45 C46 1.34(2) . ?
C47 C51 1.350(17) . ?
C47 C48 1.43(2) . ?
C48 C49 1.31(2) . ?
C49 C50 1.33(3) . ?
C50 C51 1.39(3) . ?
O1 C52 1.368(12) . ?
O1 C55 1.453(12) . ?
C52 C53 1.433(15) . ?
C53 C54 1.381(15) . ?
C54 C55 1.419(14) . ?
